data_7023292
loop_
_publ_author_name
'Liu, Pei-Hsin'
'Chuang, Fu-Jung'
'Tu, Cheng-Yi'
'Hu, Ching-Han'
'Lin, Tzu-Wei'
'Wang, Yu-Tang'
'Lin, Chia-Her'
'Datta, Amitabha'
'Huang, Jui-Hsien'

_publ_section_title
;
 Aluminum complexes incorporating symmetrical and asymmetrical tridentate
 pincer type pyrrolyl ligands: synthesis, characterization and reactivity
 study.
;
_journal_issue 37
_journal_name_full 'Dalton transactions (Cambridge, England : 2003)'
_journal_page_first 13754
_journal_page_last 13764
_journal_paper_doi 10.1039/c3dt51133b
_journal_volume 42
_journal_year 2013
_chemical_formula_moiety 'C24 H38 Al N3 O'
_chemical_formula_sum 'C24 H38 Al N3 O'
_chemical_formula_weight 411.55
_chemical_name_systematic
; 
 ? 
;
_space_group_IT_number 14
_symmetry_cell_setting monoclinic
_symmetry_space_group_name_Hall '-P 2yn'
_symmetry_space_group_name_H-M 'P 1 21/n 1'
_atom_sites_solution_hydrogens geom
_atom_sites_solution_primary direct
_atom_sites_solution_secondary difmap
_audit_creation_method SHELXL-97
_cell_angle_alpha 90.00
_cell_angle_beta 107.88(2)
_cell_angle_gamma 90.00
_cell_formula_units_Z 4
_cell_length_a 9.340(4)
_cell_length_b 21.360(8)
_cell_length_c 12.639(5)
_cell_measurement_temperature 150(2)
_cell_measurement_theta_max 28.89
_cell_volume 2399.7(17)
_computing_cell_refinement 'SAINT V7.68A (Bruker AXS, 2009)'
_computing_data_collection 'APEX2 (Bruker AXS, 2010)'
_computing_data_reduction 'SAINT V7.68A (Bruker AXS, 2009)'
_computing_molecular_graphics 'SHELXTL (Sheldrick, 2008)'
_computing_publication_material SHELXTL
_computing_structure_refinement 'SHELXL-97 (Sheldrick, 2008)'
_computing_structure_solution 'SHELXS-97 (Sheldrick, 2008)'
_diffrn_ambient_temperature 150(2)
_diffrn_detector_area_resol_mean 8.3333
_diffrn_measured_fraction_theta_full 0.986
_diffrn_measured_fraction_theta_max 0.986
_diffrn_measurement_device_type 'Bruker APEX-II CCD'
_diffrn_measurement_method '\f and \w scans'
_diffrn_radiation_monochromator graphite
_diffrn_radiation_source 'fine-focus sealed tube'
_diffrn_radiation_type MoK\a
_diffrn_radiation_wavelength 0.71073
_diffrn_reflns_av_R_equivalents 0.1532
_diffrn_reflns_av_sigmaI/netI 0.1081
_diffrn_reflns_limit_h_max 12
_diffrn_reflns_limit_h_min -12
_diffrn_reflns_limit_k_max 28
_diffrn_reflns_limit_k_min -28
_diffrn_reflns_limit_l_max 17
_diffrn_reflns_limit_l_min -17
_diffrn_reflns_number 40805
_diffrn_reflns_theta_full 28.89
_diffrn_reflns_theta_max 28.89
_diffrn_reflns_theta_min 1.91
_exptl_absorpt_coefficient_mu 0.103
_exptl_absorpt_correction_T_max 0.982
_exptl_absorpt_correction_T_min 0.976
_exptl_absorpt_correction_type multi-scan
_exptl_absorpt_process_details 'SADABS V2008/1 (Bruker AXS, 2008)'
_exptl_crystal_colour colourless
_exptl_crystal_density_diffrn 1.139
_exptl_crystal_density_method 'not measured'
_exptl_crystal_description columnar
_exptl_crystal_F_000 896
_exptl_crystal_size_max 0.30
_exptl_crystal_size_mid 0.20
_exptl_crystal_size_min 0.18
_refine_diff_density_max 0.560
_refine_diff_density_min -0.426
_refine_diff_density_rms 0.071
_refine_ls_extinction_method none
_refine_ls_goodness_of_fit_ref 0.975
_refine_ls_hydrogen_treatment constr
_refine_ls_matrix_type full
_refine_ls_number_parameters 270
_refine_ls_number_reflns 6223
_refine_ls_number_restraints 0
_refine_ls_restrained_S_all 0.975
_refine_ls_R_factor_all 0.1432
_refine_ls_R_factor_gt 0.0723
_refine_ls_shift/su_max 0.000
_refine_ls_shift/su_mean 0.000
_refine_ls_structure_factor_coef Fsqd
_refine_ls_weighting_details 'calc w=1/[\s^2^(Fo^2^)+(0.1205P)^2^+0.0000P] where P=(Fo^2^+2Fc^2^)/3'
_refine_ls_weighting_scheme calc
_refine_ls_wR_factor_gt 0.1836
_refine_ls_wR_factor_ref 0.2293
_reflns_number_gt 3205
_reflns_number_total 6223
_reflns_threshold_expression >2sigma(I)
_cod_data_source_file c3dt51133b.txt
_cod_data_source_block pei358_0m
_cod_original_cell_volume 2399.9(16)
_cod_original_sg_symbol_H-M 'P 21/n'
_cod_database_code 7023292

loop_
_symmetry_equiv_pos_as_xyz
'x, y, z'
'-x+1/2, y+1/2, -z+1/2'
'-x, -y, -z'
'x-1/2, -y-1/2, z-1/2'

loop_
_atom_site_label
_atom_site_type_symbol
_atom_site_fract_x
_atom_site_fract_y
_atom_site_fract_z
_atom_site_U_iso_or_equiv
_atom_site_adp_type
_atom_site_occupancy
_atom_site_symmetry_multiplicity
_atom_site_calc_flag
_atom_site_refinement_flags
Al1 Al 0.22709(9) 0.13038(4) 0.37333(6) 0.0450(3) Uani 1 1 d .
N1 N 0.4019(2) 0.10588(10) 0.33474(17) 0.0436(5) Uani 1 1 d .
N2 N 0.1769(3) 0.02522(11) 0.33227(19) 0.0528(6) Uani 1 1 d .
N3 N 0.3560(2) 0.31571(10) 0.44118(18) 0.0467(5) Uani 1 1 d .
H3 H 0.4529 0.3393 0.4686 0.056 Uiso 1 1 d .
O1 O 0.2911(2) 0.21796(9) 0.38568(17) 0.0549(5) Uani 1 1 d .
C16 C 0.3901(3) 0.25892(12) 0.4140(2) 0.0414(6) Uani 1 1 d .
C9 C 0.5523(3) 0.24456(11) 0.41639(19) 0.0392(6) Uani 1 1 d .
C8 C 0.5406(3) 0.20582(11) 0.3084(2) 0.0433(6) Uani 1 1 d .
H8A H 0.4558 0.2232 0.2477 0.052 Uiso 1 1 calc R
H8B H 0.6335 0.2136 0.2882 0.052 Uiso 1 1 calc R
C10 C 0.6392(3) 0.30608(12) 0.4184(2) 0.0402(6) Uani 1 1 d .
C11 C 0.7142(3) 0.33566(13) 0.5175(2) 0.0475(6) Uani 1 1 d .
H11 H 0.7169 0.3163 0.5858 0.057 Uiso 1 1 calc R
C17 C 0.2048(3) 0.33801(13) 0.4410(2) 0.0511(7) Uani 1 1 d .
C7 C 0.5189(3) 0.13594(12) 0.3101(2) 0.0434(6) Uani 1 1 d .
C15 C 0.6405(3) 0.33576(13) 0.3207(2) 0.0477(6) Uani 1 1 d .
H15 H 0.5927 0.3162 0.2513 0.057 Uiso 1 1 calc R
C5 C 0.5554(3) 0.03290(13) 0.2979(2) 0.0546(7) Uani 1 1 d .
H5 H 0.5961 -0.0063 0.2860 0.066 Uiso 1 1 calc R
C13 C 0.7827(3) 0.42178(13) 0.4216(3) 0.0540(7) Uani 1 1 d .
H13 H 0.8304 0.4611 0.4225 0.065 Uiso 1 1 calc R
C3 C 0.3297(3) -0.00123(13) 0.3650(3) 0.0557(7) Uani 1 1 d .
H3A H 0.3285 -0.0427 0.3298 0.067 Uiso 1 1 calc R
H3B H 0.3673 -0.0067 0.4467 0.067 Uiso 1 1 calc R
C12 C 0.7858(3) 0.39320(14) 0.5195(2) 0.0545(7) Uani 1 1 d .
H12 H 0.8366 0.4125 0.5885 0.065 Uiso 1 1 calc R
C6 C 0.6136(3) 0.09281(13) 0.2872(2) 0.0518(7) Uani 1 1 d .
H6 H 0.7020 0.1015 0.2677 0.062 Uiso 1 1 calc R
C14 C 0.7101(3) 0.39310(13) 0.3225(2) 0.0533(7) Uani 1 1 d .
H14 H 0.7076 0.4128 0.2546 0.064 Uiso 1 1 calc R
C21 C 0.6227(3) 0.20441(13) 0.5212(2) 0.0489(7) Uani 1 1 d .
H21A H 0.6182 0.2283 0.5873 0.059 Uiso 1 1 calc R
H21B H 0.5613 0.1661 0.5165 0.059 Uiso 1 1 calc R
C4 C 0.4296(3) 0.04232(12) 0.3285(2) 0.0493(7) Uani 1 1 d .
C22 C 0.7852(4) 0.18531(15) 0.5376(3) 0.0645(8) Uani 1 1 d .
H22A H 0.8464 0.2228 0.5400 0.097 Uiso 1 1 calc R
H22B H 0.7898 0.1585 0.4758 0.097 Uiso 1 1 calc R
H22C H 0.8239 0.1623 0.6077 0.097 Uiso 1 1 calc R
C23 C 0.0301(3) 0.15447(15) 0.2679(3) 0.0626(8) Uani 1 1 d .
H23A H -0.0431 0.1210 0.2640 0.094 Uiso 1 1 calc R
H23B H 0.0408 0.1612 0.1940 0.094 Uiso 1 1 calc R
H23C H -0.0051 0.1932 0.2934 0.094 Uiso 1 1 calc R
C24 C 0.2460(4) 0.12052(15) 0.5326(2) 0.0673(9) Uani 1 1 d .
H24A H 0.2937 0.1579 0.5734 0.101 Uiso 1 1 calc R
H24B H 0.3078 0.0837 0.5622 0.101 Uiso 1 1 calc R
H24C H 0.1459 0.1151 0.5410 0.101 Uiso 1 1 calc R
C18 C 0.1455(4) 0.29849(16) 0.5189(3) 0.0695(9) Uani 1 1 d .
H18A H 0.2241 0.2940 0.5906 0.104 Uiso 1 1 calc R
H18B H 0.1167 0.2570 0.4860 0.104 Uiso 1 1 calc R
H18C H 0.0575 0.3190 0.5302 0.104 Uiso 1 1 calc R
C2 C 0.1046(4) 0.01417(16) 0.2130(3) 0.0669(9) Uani 1 1 d .
H2A H 0.1022 -0.0309 0.1979 0.100 Uiso 1 1 calc R
H2B H 0.1618 0.0355 0.1703 0.100 Uiso 1 1 calc R
H2C H 0.0016 0.0305 0.1912 0.100 Uiso 1 1 calc R
C20 C 0.2268(4) 0.40555(14) 0.4835(3) 0.0688(9) Uani 1 1 d .
H20A H 0.2730 0.4302 0.4373 0.103 Uiso 1 1 calc R
H20B H 0.2925 0.4060 0.5607 0.103 Uiso 1 1 calc R
H20C H 0.1290 0.4237 0.4798 0.103 Uiso 1 1 calc R
C19 C 0.0990(4) 0.33694(16) 0.3228(3) 0.0698(9) Uani 1 1 d .
H19A H 0.0848 0.2936 0.2960 0.105 Uiso 1 1 calc R
H19B H 0.1421 0.3617 0.2749 0.105 Uiso 1 1 calc R
H19C H 0.0016 0.3547 0.3213 0.105 Uiso 1 1 calc R
C1 C 0.0841(4) -0.00499(16) 0.3929(3) 0.0739(10) Uani 1 1 d .
H1A H 0.1359 -0.0027 0.4730 0.111 Uiso 1 1 calc R
H1B H 0.0677 -0.0490 0.3703 0.111 Uiso 1 1 calc R
H1C H -0.0130 0.0165 0.3758 0.111 Uiso 1 1 calc R

loop_
_atom_site_aniso_label
_atom_site_aniso_U_11
_atom_site_aniso_U_22
_atom_site_aniso_U_33
_atom_site_aniso_U_23
_atom_site_aniso_U_13
_atom_site_aniso_U_12
Al1 0.0424(5) 0.0468(5) 0.0490(5) 0.0000(3) 0.0187(4) -0.0016(4)
N1 0.0456(13) 0.0377(11) 0.0499(12) -0.0028(9) 0.0185(10) -0.0019(9)
N2 0.0574(16) 0.0493(13) 0.0565(13) 0.0007(11) 0.0245(12) -0.0086(11)
N3 0.0384(13) 0.0457(12) 0.0591(13) -0.0064(10) 0.0194(10) 0.0011(10)
O1 0.0413(11) 0.0450(10) 0.0797(13) -0.0067(10) 0.0205(10) -0.0027(9)
C16 0.0413(15) 0.0400(13) 0.0450(13) 0.0007(11) 0.0163(11) -0.0014(12)
C9 0.0368(14) 0.0392(12) 0.0421(13) 0.0017(10) 0.0129(11) -0.0002(11)
C8 0.0432(15) 0.0430(14) 0.0468(14) -0.0017(11) 0.0185(12) -0.0022(11)
C10 0.0331(14) 0.0405(13) 0.0477(14) -0.0003(11) 0.0132(11) 0.0004(11)
C11 0.0462(16) 0.0477(15) 0.0493(14) -0.0038(12) 0.0157(12) 0.0000(12)
C17 0.0441(17) 0.0481(15) 0.0646(17) -0.0064(13) 0.0219(13) 0.0044(13)
C7 0.0425(15) 0.0441(14) 0.0438(13) -0.0038(11) 0.0135(11) -0.0012(12)
C15 0.0481(17) 0.0482(15) 0.0463(14) -0.0013(12) 0.0139(12) -0.0025(12)
C5 0.062(2) 0.0383(14) 0.0684(18) -0.0026(13) 0.0266(16) 0.0075(13)
C13 0.0444(17) 0.0414(14) 0.078(2) -0.0067(14) 0.0220(15) -0.0034(12)
C3 0.061(2) 0.0421(15) 0.0670(18) 0.0011(13) 0.0246(15) -0.0004(14)
C12 0.0486(18) 0.0520(16) 0.0643(18) -0.0151(14) 0.0193(14) -0.0039(13)
C6 0.0484(17) 0.0501(16) 0.0634(17) -0.0043(13) 0.0268(14) 0.0005(13)
C14 0.0534(18) 0.0471(15) 0.0623(17) 0.0096(13) 0.0219(14) 0.0022(14)
C21 0.0527(18) 0.0481(15) 0.0424(14) 0.0030(11) 0.0095(12) -0.0024(13)
C4 0.0575(18) 0.0376(13) 0.0550(16) -0.0015(12) 0.0203(14) -0.0015(13)
C22 0.054(2) 0.0584(18) 0.0681(19) 0.0039(15) 0.0000(15) 0.0098(15)
C23 0.0458(18) 0.0564(17) 0.081(2) -0.0008(15) 0.0128(15) -0.0064(14)
C24 0.086(3) 0.0625(19) 0.0577(18) -0.0014(15) 0.0289(18) -0.0007(17)
C18 0.064(2) 0.067(2) 0.094(2) -0.0016(18) 0.0499(19) 0.0032(17)
C2 0.073(2) 0.0623(19) 0.0649(19) -0.0070(15) 0.0200(17) -0.0134(17)
C20 0.066(2) 0.0491(17) 0.097(2) -0.0111(17) 0.0331(19) 0.0065(16)
C19 0.058(2) 0.068(2) 0.075(2) -0.0057(17) 0.0079(16) 0.0164(17)
C1 0.073(2) 0.068(2) 0.092(2) 0.0069(18) 0.042(2) -0.0137(18)

loop_
_atom_type_symbol
_atom_type_description
_atom_type_scat_dispersion_real
_atom_type_scat_dispersion_imag
_atom_type_scat_source
C C 0.0033 0.0016 'International Tables Vol C Tables 4.2.6.8 and 6.1.1.4'
H H 0.0000 0.0000 'International Tables Vol C Tables 4.2.6.8 and 6.1.1.4'
N N 0.0061 0.0033 'International Tables Vol C Tables 4.2.6.8 and 6.1.1.4'
O O 0.0106 0.0060 'International Tables Vol C Tables 4.2.6.8 and 6.1.1.4'
Al Al 0.0645 0.0514 'International Tables Vol C Tables 4.2.6.8 and 6.1.1.4'

loop_
_geom_angle_atom_site_label_1
_geom_angle_atom_site_label_2
_geom_angle_atom_site_label_3
_geom_angle
N1 Al1 O1 91.03(9)
N1 Al1 C24 114.42(13)
O1 Al1 C24 95.22(12)
N1 Al1 C23 126.04(12)
O1 Al1 C23 90.19(11)
C24 Al1 C23 119.16(15)
N1 Al1 N2 78.94(9)
O1 Al1 N2 168.42(9)
C24 Al1 N2 94.21(11)
C23 Al1 N2 91.08(12)
C7 N1 C4 105.5(2)
C7 N1 Al1 136.47(18)
C4 N1 Al1 117.98(18)
C2 N2 C1 107.8(3)
C2 N2 C3 109.1(2)
C1 N2 C3 111.2(2)
C2 N2 Al1 112.50(18)
C1 N2 Al1 114.78(19)
C3 N2 Al1 101.35(16)
C16 N3 C17 126.5(2)
C16 N3 H3 106.7
C17 N3 H3 126.6
C16 O1 Al1 151.45(19)
O1 C16 N3 120.2(2)
O1 C16 C9 120.5(2)
N3 C16 C9 119.4(2)
C16 C9 C10 110.0(2)
C16 C9 C21 106.5(2)
C10 C9 C21 112.1(2)
C16 C9 C8 106.4(2)
C10 C9 C8 111.08(19)
C21 C9 C8 110.5(2)
C7 C8 C9 118.9(2)
C7 C8 H8A 107.6
C9 C8 H8A 107.6
C7 C8 H8B 107.6
C9 C8 H8B 107.6
H8A C8 H8B 107.0
C11 C10 C15 117.1(2)
C11 C10 C9 121.4(2)
C15 C10 C9 121.4(2)
C10 C11 C12 121.6(3)
C10 C11 H11 119.2
C12 C11 H11 119.2
N3 C17 C19 109.1(2)
N3 C17 C18 110.8(2)
C19 C17 C18 111.8(3)
N3 C17 C20 106.0(2)
C19 C17 C20 109.7(3)
C18 C17 C20 109.4(3)
C6 C7 N1 110.0(2)
C6 C7 C8 124.4(2)
N1 C7 C8 125.6(2)
C14 C15 C10 121.4(3)
C14 C15 H15 119.3
C10 C15 H15 119.3
C4 C5 C6 106.5(2)
C4 C5 H5 126.7
C6 C5 H5 126.7
C12 C13 C14 119.5(3)
C12 C13 H13 120.3
C14 C13 H13 120.3
N2 C3 C4 108.6(2)
N2 C3 H3A 110.0
C4 C3 H3A 110.0
N2 C3 H3B 110.0
C4 C3 H3B 110.0
H3A C3 H3B 108.3
C13 C12 C11 119.9(3)
C13 C12 H12 120.0
C11 C12 H12 120.0
C7 C6 C5 107.3(2)
C7 C6 H6 126.4
C5 C6 H6 126.4
C13 C14 C15 120.6(3)
C13 C14 H14 119.7
C15 C14 H14 119.7
C22 C21 C9 114.1(2)
C22 C21 H21A 108.7
C9 C21 H21A 108.7
C22 C21 H21B 108.7
C9 C21 H21B 108.7
H21A C21 H21B 107.6
C5 C4 N1 110.6(2)
C5 C4 C3 132.4(3)
N1 C4 C3 116.7(2)
C21 C22 H22A 109.5
C21 C22 H22B 109.5
H22A C22 H22B 109.5
C21 C22 H22C 109.5
H22A C22 H22C 109.5
H22B C22 H22C 109.5
Al1 C23 H23A 109.5
Al1 C23 H23B 109.5
H23A C23 H23B 109.5
Al1 C23 H23C 109.5
H23A C23 H23C 109.5
H23B C23 H23C 109.5
Al1 C24 H24A 109.5
Al1 C24 H24B 109.5
H24A C24 H24B 109.5
Al1 C24 H24C 109.5
H24A C24 H24C 109.5
H24B C24 H24C 109.5
C17 C18 H18A 109.5
C17 C18 H18B 109.5
H18A C18 H18B 109.5
C17 C18 H18C 109.5
H18A C18 H18C 109.5
H18B C18 H18C 109.5
N2 C2 H2A 109.5
N2 C2 H2B 109.5
H2A C2 H2B 109.5
N2 C2 H2C 109.5
H2A C2 H2C 109.5
H2B C2 H2C 109.5
C17 C20 H20A 109.5
C17 C20 H20B 109.5
H20A C20 H20B 109.5
C17 C20 H20C 109.5
H20A C20 H20C 109.5
H20B C20 H20C 109.5
C17 C19 H19A 109.5
C17 C19 H19B 109.5
H19A C19 H19B 109.5
C17 C19 H19C 109.5
H19A C19 H19C 109.5
H19B C19 H19C 109.5
N2 C1 H1A 109.5
N2 C1 H1B 109.5
H1A C1 H1B 109.5
N2 C1 H1C 109.5
H1A C1 H1C 109.5
H1B C1 H1C 109.5

loop_
_geom_bond_atom_site_label_1
_geom_bond_atom_site_label_2
_geom_bond_distance
Al1 N1 1.915(2)
Al1 O1 1.956(2)
Al1 C24 1.977(3)
Al1 C23 1.980(3)
Al1 N2 2.321(3)
N1 C7 1.383(3)
N1 C4 1.389(3)
N2 C2 1.469(4)
N2 C1 1.470(4)
N2 C3 1.471(4)
N3 C16 1.326(3)
N3 C17 1.491(3)
N3 H3 0.9999
O1 C16 1.243(3)
C16 C9 1.538(3)
C9 C10 1.541(3)
C9 C21 1.545(3)
C9 C8 1.571(3)
C8 C7 1.507(3)
C8 H8A 0.9900
C8 H8B 0.9900
C10 C11 1.385(4)
C10 C15 1.392(3)
C11 C12 1.396(4)
C11 H11 0.9500
C17 C19 1.517(4)
C17 C18 1.524(4)
C17 C20 1.531(4)
C7 C6 1.368(4)
C15 C14 1.383(4)
C15 H15 0.9500
C5 C4 1.360(4)
C5 C6 1.413(4)
C5 H5 0.9500
C13 C12 1.371(4)
C13 C14 1.372(4)
C13 H13 0.9500
C3 C4 1.487(4)
C3 H3A 0.9900
C3 H3B 0.9900
C12 H12 0.9500
C6 H6 0.9500
C14 H14 0.9500
C21 C22 1.523(4)
C21 H21A 0.9900
C21 H21B 0.9900
C22 H22A 0.9800
C22 H22B 0.9800
C22 H22C 0.9800
C23 H23A 0.9800
C23 H23B 0.9800
C23 H23C 0.9800
C24 H24A 0.9800
C24 H24B 0.9800
C24 H24C 0.9800
C18 H18A 0.9800
C18 H18B 0.9800
C18 H18C 0.9800
C2 H2A 0.9800
C2 H2B 0.9800
C2 H2C 0.9800
C20 H20A 0.9800
C20 H20B 0.9800
C20 H20C 0.9800
C19 H19A 0.9800
C19 H19B 0.9800
C19 H19C 0.9800
C1 H1A 0.9800
C1 H1B 0.9800
C1 H1C 0.9800
